data_2102419
loop_
_publ_author_name
'Marsh, Richard E.'

_publ_section_title
;
 Space group <i>Cc</i>: an update
;
_journal_issue 2
_journal_name_full 'Acta Crystallographica Section B'
_journal_page_first 252
_journal_page_last 253
_journal_paper_doi 10.1107/S0108768104003878
_journal_volume 60
_journal_year 2004
_chemical_formula_moiety 'C8 H20 N, C10 N8'
_chemical_formula_sum 'C18 H20 N9'
_space_group_crystal_system monoclinic
_space_group_IT_number 15
_space_group_name_Hall '-C 2yc'
_space_group_name_H-M_alt 'C 1 2/c 1'
_audit_creation_method CRYM
_cell_angle_alpha 90
_cell_angle_beta 95.07
_cell_angle_gamma 90
_cell_formula_units_Z 8
_cell_length_a 25.1240
_cell_length_b 12.8550
_cell_length_c 12.3600
_cell_volume 3976.279
_cod_data_source_file bk0142.cif
_cod_data_source_block REWZEY
_cod_depositor_comments
;
 Updating space group information and adding the symmetry operation list.

 Antanas Vaitkus,
 2018-06-14

 Adding the _cell_formula_units_Z data item.

 Antanas Vaitkus,
 2017-08-05

  Added moiety chemical formula from Marsh (2004) paper.
  The summary chemical formula is calculated from moiety formula using
  AdHocParser
  (svn://www.crystallography.net/cod-tools/trunk/Formulae/AdHocParser.yp,
  revision 1441.)

  Andrius Merkys
  2013-11-11
;
_cod_original_sg_symbol_H-M C2/c
_cod_database_code 2102419

loop_
_space_group_symop_id
_space_group_symop_operation_xyz
1 x,y,z
2 -x,y,-z+1/2
3 -x,-y,-z
4 x,-y,z+1/2
5 x+1/2,y+1/2,z
6 -x+1/2,y+1/2,-z+1/2
7 -x+1/2,-y+1/2,-z
8 x+1/2,-y+1/2,z+1/2

loop_
_atom_site_label
_atom_site_type_symbol
_atom_site_fract_x
_atom_site_fract_y
_atom_site_fract_z
N1 N -0.01660 0.39605 0.36620
N2 N 0.03055 0.35700 0.36540
N3 N 0.04765 0.62690 0.36700
N4 N 0.19905 0.52950 0.36750
N5 N 0.14695 0.20700 0.38600
N6 N -0.03650 0.12650 0.38050
N7 N -0.18395 0.22000 0.39550
N8 N -0.13215 0.55100 0.38650
N9 N 0.64550 0.37900 0.25925
C1 C 0.06780 0.43050 0.36200
C2 C 0.05535 0.54050 0.36300
C3 C 0.12235 0.39750 0.36650
C4 C 0.16390 0.47450 0.37050
C5 C 0.13560 0.29350 0.37600
C6 C -0.05600 0.32650 0.37050
C7 C -0.04320 0.21500 0.37450
C8 C -0.10955 0.35400 0.37500
C9 C -0.15210 0.28000 0.38400
C10 C -0.12155 0.46350 0.38150
C11 C 0.68275 0.46900 0.27200
C13 C 0.71875 0.46950 0.37500
C14 C 0.67425 0.27750 0.26750
C15 C 0.71530 0.27050 0.17850
C16 C 0.61080 0.38300 0.15250
C18 C 0.56995 0.30650 0.12900
C19 C 0.60855 0.37150 0.35550
C20 C 0.57475 0.46750 0.36300
H1 H 0.66260 0.53575 0.26045
H2 H 0.70325 0.47255 0.20130
H3 H 0.74470 0.52495 0.38165
H4 H 0.70080 0.46885 0.43715
H5 H 0.74145 0.40565 0.37800
H6 H 0.65235 0.21890 0.26570
H7 H 0.69580 0.27045 0.33955
H8 H 0.73655 0.20705 0.16940
H9 H 0.69675 0.27410 0.10120
H10 H 0.74030 0.32570 0.17510
H11 H 0.63230 0.39205 0.09210
H12 H 0.59125 0.45425 0.15020
H13 H 0.54935 0.30905 0.06095
H14 H 0.58775 0.23680 0.12655
H15 H 0.54680 0.29900 0.18465
H16 H 0.63070 0.35755 0.42370
H17 H 0.58580 0.30750 0.34685
H18 H 0.55195 0.46910 0.42110
H19 H 0.59700 0.53130 0.37310
H20 H 0.55215 0.48130 0.29625
